data_4076394
loop_
_publ_author_name
'van der Eide, Edwin F.'
'Liu, Tianbiao'
'Camaioni, Donald M.'
'Walter, Eric D.'
'Bullock, R. Morris'

_publ_section_title
;
 Facile Thermal W--W Bond Homolysis in the N-Heterocyclic Carbene
 Containing Tungsten Dimer [CpW(CO)2(IMe)]2
;
_journal_issue 5
_journal_name_full Organometallics
_journal_page_first 1775
_journal_paper_doi 10.1021/om201162g
_journal_volume 31
_journal_year 2012
_chemical_formula_moiety 'C16 H21 N2 O3 W 1+, F6 P 1-'
_chemical_formula_sum 'C16 H21 F6 N2 O3 P W'
_chemical_formula_weight 618.16
_chemical_name_systematic
; 
 ? 
;
_space_group_IT_number 14
_space_group_name_Hall '-P 2ybc'
_symmetry_cell_setting monoclinic
_symmetry_space_group_name_Hall '-P 2ybc'
_symmetry_space_group_name_H-M 'P 1 21/c 1'
_atom_sites_solution_hydrogens geom
_atom_sites_solution_primary direct
_atom_sites_solution_secondary difmap
_audit_creation_method SHELXL-97
_cell_angle_alpha 90.00
_cell_angle_beta 91.084(2)
_cell_angle_gamma 90.00
_cell_formula_units_Z 4
_cell_length_a 7.6300(3)
_cell_length_b 11.6244(6)
_cell_length_c 22.3412(10)
_cell_measurement_reflns_used 9962
_cell_measurement_temperature 100(2)
_cell_measurement_theta_max 30.56
_cell_measurement_theta_min 2.53
_cell_volume 1981.18(16)
_computing_cell_refinement 'Bruker SAINT'
_computing_data_collection 'Bruker APEX2'
_computing_data_reduction 'Bruker SAINT'
_computing_molecular_graphics 'Bruker SHELXTL'
_computing_publication_material 'Bruker SHELXTL'
_computing_structure_refinement 'SHELXL-97 (Sheldrick, 2008)'
_computing_structure_solution 'SHELXS-97 (Sheldrick, 2008)'
_diffrn_ambient_temperature 100(2)
_diffrn_measured_fraction_theta_full 0.994
_diffrn_measured_fraction_theta_max 0.994
_diffrn_measurement_device_type 'Bruker APEX-II CCD'
_diffrn_measurement_method '\f and \w scans'
_diffrn_radiation_monochromator graphite
_diffrn_radiation_source 'fine-focus sealed tube'
_diffrn_radiation_type MoK\a
_diffrn_radiation_wavelength 0.71073
_diffrn_reflns_av_R_equivalents 0.0578
_diffrn_reflns_av_sigmaI/netI 0.0535
_diffrn_reflns_limit_h_max 10
_diffrn_reflns_limit_h_min -10
_diffrn_reflns_limit_k_max 16
_diffrn_reflns_limit_k_min -11
_diffrn_reflns_limit_l_max 31
_diffrn_reflns_limit_l_min -31
_diffrn_reflns_number 20649
_diffrn_reflns_theta_full 30.60
_diffrn_reflns_theta_max 30.60
_diffrn_reflns_theta_min 1.82
_exptl_absorpt_coefficient_mu 5.987
_exptl_absorpt_correction_T_max 0.6793
_exptl_absorpt_correction_T_min 0.1236
_exptl_absorpt_correction_type multi-scan
_exptl_absorpt_process_details 'SADABS; (Sheldrick, 2006)'
_exptl_crystal_colour brown
_exptl_crystal_density_diffrn 2.072
_exptl_crystal_description block
_exptl_crystal_F_000 1192
_exptl_crystal_size_max 0.18
_exptl_crystal_size_mid 0.07
_exptl_crystal_size_min 0.06
_refine_diff_density_max 2.248
_refine_diff_density_min -3.238
_refine_diff_density_rms 0.210
_refine_ls_extinction_method none
_refine_ls_goodness_of_fit_ref 0.969
_refine_ls_hydrogen_treatment constr
_refine_ls_matrix_type full
_refine_ls_number_parameters 264
_refine_ls_number_reflns 6045
_refine_ls_number_restraints 0
_refine_ls_restrained_S_all 0.969
_refine_ls_R_factor_all 0.0459
_refine_ls_R_factor_gt 0.0442
_refine_ls_shift/su_max 0.001
_refine_ls_shift/su_mean 0.000
_refine_ls_structure_factor_coef Fsqd
_refine_ls_weighting_details 'calc w=1/[\s^2^(Fo^2^)+(0.1000P)^2^+0.0000P] where P=(Fo^2^+2Fc^2^)/3'
_refine_ls_weighting_scheme calc
_refine_ls_wR_factor_gt 0.1249
_refine_ls_wR_factor_ref 0.1267
_reflns_number_gt 5556
_reflns_number_total 6045
_reflns_threshold_expression >2sigma(I)
_cod_data_source_file om201162g_si_002.cif
_cod_data_source_block edw9_0m
_cod_depositor_comments
;
The following automatic conversions were performed:

'_symmetry_cell_setting' value 'Monoclinic' changed to 'monoclinic'
according to /home/saulius/struct/CIF-dictionaries/cif_core.dic
dictionary named 'cif_core.dic' version 2.4.1 from 2010-06-29.

Automatic conversion script
Id: cif_fix_values 1715 2011-07-08 13:25:40Z adriana 
;
_cod_original_sg_symbol_H-M P2(1)/c
_cod_database_code 4076394

loop_
_symmetry_equiv_pos_as_xyz
'x, y, z'
'-x, y+1/2, -z+1/2'
'-x, -y, -z'
'x, -y-1/2, z-1/2'

loop_
_atom_site_label
_atom_site_type_symbol
_atom_site_fract_x
_atom_site_fract_y
_atom_site_fract_z
_atom_site_U_iso_or_equiv
_atom_site_adp_type
_atom_site_occupancy
_atom_site_symmetry_multiplicity
_atom_site_calc_flag
_atom_site_refinement_flags
W1 W 0.422373(17) 0.202834(11) 0.364331(6) 0.02666(8) Uani 1 1 d .
P1 P 0.81535(12) 0.66467(8) 0.38079(4) 0.03107(18) Uani 1 1 d .
F1 F 0.6637(4) 0.5892(2) 0.40986(14) 0.0518(6) Uani 1 1 d .
F2 F 0.8574(4) 0.7198(2) 0.44501(13) 0.0457(6) Uani 1 1 d .
F3 F 0.6752(3) 0.7643(2) 0.36795(11) 0.0412(5) Uani 1 1 d .
F4 F 0.9655(4) 0.7405(3) 0.35232(15) 0.0562(7) Uani 1 1 d .
F5 F 0.7707(4) 0.6087(3) 0.31706(11) 0.0552(7) Uani 1 1 d .
F6 F 0.9542(3) 0.5652(2) 0.39321(12) 0.0479(6) Uani 1 1 d .
O1 O 0.2231(4) 0.0321(3) 0.44538(12) 0.0424(6) Uani 1 1 d .
O2 O 0.6023(3) 0.2421(2) 0.43860(10) 0.0298(5) Uani 1 1 d .
N1 N 0.7769(4) 0.0526(3) 0.36109(13) 0.0308(5) Uani 1 1 d .
N2 N 0.7358(4) 0.1327(3) 0.27558(12) 0.0293(5) Uani 1 1 d .
C1 C 0.1692(6) 0.2917(3) 0.3323(2) 0.0398(9) Uani 1 1 d .
H1 H 0.0691 0.2478 0.3251 0.048 Uiso 1 1 calc R
C2 C 0.3044(5) 0.3165(3) 0.29031(17) 0.0347(7) Uani 1 1 d .
H2 H 0.3079 0.2905 0.2510 0.042 Uiso 1 1 calc R
C3 C 0.4331(5) 0.3881(3) 0.31928(18) 0.0370(7) Uani 1 1 d .
H3 H 0.5348 0.4167 0.3025 0.044 Uiso 1 1 calc R
C4 C 0.3762(5) 0.4069(3) 0.37817(18) 0.0343(7) Uani 1 1 d .
H4 H 0.4346 0.4518 0.4066 0.041 Uiso 1 1 calc R
C5 C 0.2185(4) 0.3479(3) 0.38752(17) 0.0342(7) Uani 1 1 d .
H5 H 0.1570 0.3455 0.4230 0.041 Uiso 1 1 calc R
C6 C 0.3081(5) 0.0952(3) 0.41720(14) 0.0329(7) Uani 1 1 d .
C7 C 0.3540(4) 0.0689(3) 0.31553(16) 0.0322(6) Uani 1 1 d .
C8 C 0.6677(4) 0.1264(3) 0.33094(14) 0.0282(6) Uani 1 1 d .
C9 C 0.8833(4) 0.0635(3) 0.27116(15) 0.0322(6) Uani 1 1 d .
H9 H 0.9511 0.0536 0.2374 0.039 Uiso 1 1 calc R
C10 C 0.9097(5) 0.0137(3) 0.32445(16) 0.0337(7) Uani 1 1 d .
H10 H 0.9993 -0.0370 0.3350 0.040 Uiso 1 1 calc R
C11 C 0.7606(5) 0.0117(3) 0.42238(16) 0.0363(7) Uani 1 1 d .
H11A H 0.8195 0.0640 0.4492 0.054 Uiso 1 1 calc R
H11B H 0.8126 -0.0632 0.4260 0.054 Uiso 1 1 calc R
H11C H 0.6388 0.0074 0.4323 0.054 Uiso 1 1 calc R
C12 C 0.6621(6) 0.1959(3) 0.22471(18) 0.0349(8) Uani 1 1 d .
H12A H 0.5562 0.1589 0.2110 0.052 Uiso 1 1 calc R
H12B H 0.7451 0.1970 0.1929 0.052 Uiso 1 1 calc R
H12C H 0.6365 0.2733 0.2366 0.052 Uiso 1 1 calc R
C13 C 0.5508(5) 0.2320(4) 0.50116(15) 0.0368(7) Uani 1 1 d .
H13A H 0.5328 0.1521 0.5119 0.044 Uiso 1 1 calc R
H13B H 0.4436 0.2745 0.5081 0.044 Uiso 1 1 calc R
C14 C 0.7026(6) 0.2831(3) 0.53671(18) 0.0376(8) Uani 1 1 d .
H14A H 0.7906 0.2253 0.5461 0.045 Uiso 1 1 calc R
H14B H 0.6633 0.3178 0.5736 0.045 Uiso 1 1 calc R
C15 C 0.7730(5) 0.3734(3) 0.49413(16) 0.0388(8) Uani 1 1 d .
H15A H 0.7017 0.4424 0.4943 0.047 Uiso 1 1 calc R
H15B H 0.8934 0.3934 0.5043 0.047 Uiso 1 1 calc R
C16 C 0.7604(6) 0.3125(3) 0.4344(2) 0.0375(8) Uani 1 1 d .
H16A H 0.7495 0.3674 0.4019 0.045 Uiso 1 1 calc R
H16B H 0.8627 0.2648 0.4281 0.045 Uiso 1 1 calc R
O3 O 0.3164(3) -0.0139(2) 0.28980(12) 0.0362(5) Uani 1 1 d .

loop_
_atom_site_aniso_label
_atom_site_aniso_U_11
_atom_site_aniso_U_22
_atom_site_aniso_U_33
_atom_site_aniso_U_23
_atom_site_aniso_U_13
_atom_site_aniso_U_12
W1 0.02662(12) 0.02608(12) 0.02735(11) -0.00091(4) 0.00270(7) -0.00094(4)
P1 0.0287(4) 0.0319(4) 0.0327(4) -0.0023(3) 0.0003(3) -0.0001(4)
F1 0.0443(13) 0.0411(13) 0.0705(17) 0.0049(12) 0.0121(12) -0.0100(11)
F2 0.0421(14) 0.0527(14) 0.0421(13) -0.0126(10) -0.0065(11) 0.0076(11)
F3 0.0367(12) 0.0405(11) 0.0462(12) 0.0004(11) -0.0076(9) 0.0077(10)
F4 0.0454(14) 0.0515(15) 0.0725(19) 0.0095(15) 0.0189(14) -0.0062(14)
F5 0.0514(14) 0.0715(19) 0.0424(12) -0.0212(12) -0.0085(11) 0.0140(14)
F6 0.0434(12) 0.0408(12) 0.0591(15) -0.0086(11) -0.0096(11) 0.0147(11)
O1 0.0444(15) 0.0476(15) 0.0353(12) 0.0057(12) 0.0025(11) -0.0162(13)
O2 0.0274(10) 0.0326(12) 0.0294(10) -0.0018(9) 0.0022(8) -0.0038(10)
N1 0.0318(13) 0.0309(13) 0.0298(12) -0.0009(11) 0.0022(10) -0.0002(11)
N2 0.0271(12) 0.0311(13) 0.0298(12) -0.0008(10) 0.0035(9) 0.0005(11)
C1 0.033(2) 0.0320(19) 0.054(2) -0.0026(14) -0.0059(17) 0.0040(13)
C2 0.0400(19) 0.0313(15) 0.0326(16) 0.0023(13) -0.0055(14) 0.0089(15)
C3 0.0391(18) 0.0304(16) 0.0416(18) 0.0054(14) 0.0046(15) 0.0012(15)
C4 0.0337(17) 0.0248(14) 0.0446(18) -0.0069(14) 0.0023(15) 0.0016(13)
C5 0.0287(15) 0.0286(15) 0.0456(18) -0.0068(14) 0.0048(13) 0.0031(13)
C6 0.0349(16) 0.0385(17) 0.0253(13) -0.0032(12) -0.0005(11) -0.0052(14)
C7 0.0264(14) 0.0348(16) 0.0354(15) 0.0014(13) 0.0045(12) 0.0012(13)
C8 0.0284(14) 0.0280(14) 0.0285(13) -0.0031(11) 0.0040(11) -0.0022(12)
C9 0.0290(14) 0.0328(15) 0.0348(15) -0.0065(13) 0.0043(12) 0.0003(13)
C10 0.0292(15) 0.0316(15) 0.0402(17) -0.0024(13) 0.0027(12) 0.0033(13)
C11 0.0406(18) 0.0336(17) 0.0346(16) 0.0045(13) 0.0026(13) -0.0003(15)
C12 0.0344(19) 0.0385(19) 0.0318(17) 0.0031(12) 0.0007(14) 0.0006(13)
C13 0.0341(17) 0.051(2) 0.0257(14) -0.0014(15) 0.0025(12) -0.0043(17)
C14 0.0377(19) 0.0440(19) 0.0309(17) -0.0043(14) -0.0024(14) 0.0009(15)
C15 0.0394(18) 0.0407(19) 0.0362(16) -0.0057(14) -0.0054(14) -0.0050(16)
C16 0.0331(18) 0.0373(17) 0.042(2) -0.0033(15) 0.0036(16) -0.0057(15)
O3 0.0397(13) 0.0309(12) 0.0380(12) -0.0069(10) 0.0041(10) -0.0011(11)

loop_
_atom_type_symbol
_atom_type_description
_atom_type_scat_dispersion_real
_atom_type_scat_dispersion_imag
_atom_type_scat_source
C C 0.0033 0.0016 'International Tables Vol C Tables 4.2.6.8 and 6.1.1.4'
H H 0.0000 0.0000 'International Tables Vol C Tables 4.2.6.8 and 6.1.1.4'
O O 0.0106 0.0060 'International Tables Vol C Tables 4.2.6.8 and 6.1.1.4'
W W -0.8490 6.8722 'International Tables Vol C Tables 4.2.6.8 and 6.1.1.4'
F F 0.0171 0.0103 'International Tables Vol C Tables 4.2.6.8 and 6.1.1.4'
P P 0.1023 0.0942 'International Tables Vol C Tables 4.2.6.8 and 6.1.1.4'
N N 0.0061 0.0033 'International Tables Vol C Tables 4.2.6.8 and 6.1.1.4'

loop_
_geom_angle_atom_site_label_1
_geom_angle_atom_site_label_2
_geom_angle_atom_site_label_3
_geom_angle
C6 W1 C7 73.09(14)
C6 W1 O2 87.44(12)
C7 W1 O2 138.09(13)
C6 W1 C8 109.82(13)
C7 W1 C8 73.29(13)
O2 W1 C8 79.42(11)
C6 W1 C2 129.63(15)
C7 W1 C2 87.72(14)
O2 W1 C2 131.45(12)
C8 W1 C2 108.16(13)
C6 W1 C1 95.46(16)
C7 W1 C1 88.30(15)
O2 W1 C1 131.11(13)
C8 W1 C1 142.00(16)
C2 W1 C1 36.55(16)
C6 W1 C5 91.23(14)
C7 W1 C5 121.27(14)
O2 W1 C5 95.24(11)
C8 W1 C5 157.86(12)
C2 W1 C5 59.59(14)
C1 W1 C5 36.05(14)
C6 W1 C3 149.46(14)
C7 W1 C3 119.56(14)
O2 W1 C3 96.09(12)
C8 W1 C3 100.64(12)
C2 W1 C3 35.67(14)
C1 W1 C3 59.72(14)
C5 W1 C3 58.26(13)
C6 W1 C4 119.12(14)
C7 W1 C4 144.10(15)
O2 W1 C4 77.79(12)
C8 W1 C4 124.24(12)
C2 W1 C4 57.97(14)
C1 W1 C4 58.30(14)
C5 W1 C4 34.16(12)
C3 W1 C4 34.17(12)
F4 P1 F6 89.45(16)
F4 P1 F5 90.71(17)
F6 P1 F5 89.40(14)
F4 P1 F2 90.15(17)
F6 P1 F2 90.75(14)
F5 P1 F2 179.13(17)
F4 P1 F3 90.63(16)
F6 P1 F3 179.65(16)
F5 P1 F3 90.26(14)
F2 P1 F3 89.59(14)
F4 P1 F1 179.50(19)
F6 P1 F1 90.84(16)
F5 P1 F1 89.70(16)
F2 P1 F1 89.44(16)
F3 P1 F1 89.08(15)
C16 O2 C13 110.0(3)
C16 O2 W1 125.2(2)
C13 O2 W1 122.2(2)
C8 N1 C10 111.0(3)
C8 N1 C11 127.4(3)
C10 N1 C11 121.5(3)
C8 N2 C9 111.1(3)
C8 N2 C12 126.2(3)
C9 N2 C12 122.5(3)
C2 C1 C5 106.8(4)
C2 C1 W1 71.5(2)
C5 C1 W1 74.4(2)
C2 C1 H1 126.6
C5 C1 H1 126.6
W1 C1 H1 119.4
C3 C2 C1 108.5(4)
C3 C2 W1 75.6(2)
C1 C2 W1 71.9(2)
C3 C2 H2 125.8
C1 C2 H2 125.8
W1 C2 H2 118.5
C4 C3 C2 106.9(3)
C4 C3 W1 74.5(2)
C2 C3 W1 68.7(2)
C4 C3 H3 126.5
C2 C3 H3 126.5
W1 C3 H3 122.0
C5 C4 C3 110.1(3)
C5 C4 W1 70.6(2)
C3 C4 W1 71.38(19)
C5 C4 H4 125.0
C3 C4 H4 125.0
W1 C4 H4 124.7
C4 C5 C1 107.7(3)
C4 C5 W1 75.28(19)
C1 C5 W1 69.5(2)
C4 C5 H5 126.1
C1 C5 H5 126.1
W1 C5 H5 120.8
O1 C6 W1 172.7(3)
O3 C7 W1 175.9(3)
N2 C8 N1 104.1(3)
N2 C8 W1 128.9(2)
N1 C8 W1 126.7(2)
C10 C9 N2 107.2(3)
C10 C9 H9 126.4
N2 C9 H9 126.4
C9 C10 N1 106.5(3)
C9 C10 H10 126.7
N1 C10 H10 126.7
N1 C11 H11A 109.5
N1 C11 H11B 109.5
H11A C11 H11B 109.5
N1 C11 H11C 109.5
H11A C11 H11C 109.5
H11B C11 H11C 109.5
N2 C12 H12A 109.5
N2 C12 H12B 109.5
H12A C12 H12B 109.5
N2 C12 H12C 109.5
H12A C12 H12C 109.5
H12B C12 H12C 109.5
O2 C13 C14 104.6(3)
O2 C13 H13A 110.8
C14 C13 H13A 110.8
O2 C13 H13B 110.8
C14 C13 H13B 110.8
H13A C13 H13B 108.9
C13 C14 C15 102.6(3)
C13 C14 H14A 111.2
C15 C14 H14A 111.2
C13 C14 H14B 111.2
C15 C14 H14B 111.2
H14A C14 H14B 109.2
C16 C15 C14 102.2(3)
C16 C15 H15A 111.3
C14 C15 H15A 111.3
C16 C15 H15B 111.3
C14 C15 H15B 111.3
H15A C15 H15B 109.2
O2 C16 C15 104.2(3)
O2 C16 H16A 110.9
C15 C16 H16A 110.9
O2 C16 H16B 110.9
C15 C16 H16B 110.9
H16A C16 H16B 108.9

loop_
_geom_bond_atom_site_label_1
_geom_bond_atom_site_label_2
_geom_bond_distance
W1 C6 1.939(3)
W1 C7 1.966(4)
W1 O2 2.182(2)
W1 C8 2.214(3)
W1 C2 2.288(4)
W1 C1 2.293(4)
W1 C5 2.358(3)
W1 C3 2.379(4)
W1 C4 2.419(3)
P1 F4 1.588(3)
P1 F6 1.589(3)
P1 F5 1.596(3)
P1 F2 1.599(3)
P1 F3 1.599(3)
P1 F1 1.600(3)
O1 C6 1.171(4)
O2 C16 1.462(5)
O2 C13 1.464(4)
N1 C8 1.364(4)
N1 C10 1.390(4)
N1 C11 1.457(4)
N2 C8 1.352(4)
N2 C9 1.388(4)
N2 C12 1.457(5)
C1 C2 1.437(6)
C1 C5 1.440(6)
C1 H1 0.9300
C2 C3 1.432(6)
C2 H2 0.9300
C3 C4 1.410(5)
C3 H3 0.9300
C4 C5 1.404(5)
C4 H4 0.9300
C5 H5 0.9300
C7 O3 1.154(4)
C9 C10 1.335(5)
C9 H9 0.9300
C10 H10 0.9300
C11 H11A 0.9600
C11 H11B 0.9600
C11 H11C 0.9600
C12 H12A 0.9600
C12 H12B 0.9600
C12 H12C 0.9600
C13 C14 1.514(6)
C13 H13A 0.9700
C13 H13B 0.9700
C14 C15 1.521(6)
C14 H14A 0.9700
C14 H14B 0.9700
C15 C16 1.511(6)
C15 H15A 0.9700
C15 H15B 0.9700
C16 H16A 0.9700
C16 H16B 0.9700

loop_
_geom_torsion_atom_site_label_1
_geom_torsion_atom_site_label_2
_geom_torsion_atom_site_label_3
_geom_torsion_atom_site_label_4
_geom_torsion
C6 W1 O2 C16 171.3(3)
C7 W1 O2 C16 110.3(3)
C8 W1 O2 C16 60.6(3)
C2 W1 O2 C16 -44.4(3)
C1 W1 O2 C16 -93.7(3)
C5 W1 O2 C16 -97.7(3)
C3 W1 O2 C16 -39.2(3)
C4 W1 O2 C16 -68.2(3)
C6 W1 O2 C13 -28.7(3)
C7 W1 O2 C13 -89.6(3)
C8 W1 O2 C13 -139.4(3)
C2 W1 O2 C13 115.7(3)
C1 W1 O2 C13 66.3(3)
C5 W1 O2 C13 62.3(3)
C3 W1 O2 C13 120.9(3)
C4 W1 O2 C13 91.9(3)
C6 W1 C1 C2 -161.3(2)
C7 W1 C1 C2 -88.5(2)
O2 W1 C1 C2 107.3(3)
C8 W1 C1 C2 -28.8(3)
C5 W1 C1 C2 114.1(3)
C3 W1 C1 C2 37.6(2)
C4 W1 C1 C2 77.7(2)
C6 W1 C1 C5 84.6(2)
C7 W1 C1 C5 157.4(2)
O2 W1 C1 C5 -6.8(3)
C8 W1 C1 C5 -142.9(2)
C2 W1 C1 C5 -114.1(3)
C3 W1 C1 C5 -76.5(2)
C4 W1 C1 C5 -36.5(2)
C5 C1 C2 C3 -0.8(4)
W1 C1 C2 C3 -67.4(3)
C5 C1 C2 W1 66.6(3)
C6 W1 C2 C3 139.8(2)
C7 W1 C2 C3 -154.5(2)
O2 W1 C2 C3 9.0(3)
C8 W1 C2 C3 -82.9(2)
C1 W1 C2 C3 115.3(3)
C5 W1 C2 C3 76.8(2)
C4 W1 C2 C3 36.7(2)
C6 W1 C2 C1 24.5(3)
C7 W1 C2 C1 90.2(2)
O2 W1 C2 C1 -106.4(2)
C8 W1 C2 C1 161.8(2)
C5 W1 C2 C1 -38.5(2)
C3 W1 C2 C1 -115.3(3)
C4 W1 C2 C1 -78.6(2)
C1 C2 C3 C4 -0.2(4)
W1 C2 C3 C4 -65.2(3)
C1 C2 C3 W1 65.0(3)
C6 W1 C3 C4 37.7(4)
C7 W1 C3 C4 145.3(2)
O2 W1 C3 C4 -57.6(2)
C8 W1 C3 C4 -138.0(2)
C2 W1 C3 C4 115.7(3)
C1 W1 C3 C4 77.1(3)
C5 W1 C3 C4 34.8(2)
C6 W1 C3 C2 -78.0(3)
C7 W1 C3 C2 29.7(3)
O2 W1 C3 C2 -173.3(2)
C8 W1 C3 C2 106.4(2)
C1 W1 C3 C2 -38.6(2)
C5 W1 C3 C2 -80.9(2)
C4 W1 C3 C2 -115.7(3)
C2 C3 C4 C5 1.2(4)
W1 C3 C4 C5 -60.2(3)
C2 C3 C4 W1 61.4(2)
C6 W1 C4 C5 -39.0(3)
C7 W1 C4 C5 62.7(3)
O2 W1 C4 C5 -119.0(2)
C8 W1 C4 C5 173.0(2)
C2 W1 C4 C5 81.9(3)
C1 W1 C4 C5 38.5(2)
C3 W1 C4 C5 120.2(3)
C6 W1 C4 C3 -159.2(2)
C7 W1 C4 C3 -57.5(3)
O2 W1 C4 C3 120.8(2)
C8 W1 C4 C3 52.8(3)
C2 W1 C4 C3 -38.3(2)
C1 W1 C4 C3 -81.6(3)
C5 W1 C4 C3 -120.2(3)
C3 C4 C5 C1 -1.7(4)
W1 C4 C5 C1 -62.4(2)
C3 C4 C5 W1 60.7(3)
C2 C1 C5 C4 1.5(4)
W1 C1 C5 C4 66.2(3)
C2 C1 C5 W1 -64.7(3)
C6 W1 C5 C4 146.7(3)
C7 W1 C5 C4 -142.5(2)
O2 W1 C5 C4 59.1(2)
C8 W1 C5 C4 -15.6(5)
C2 W1 C5 C4 -76.7(3)
C1 W1 C5 C4 -115.8(3)
C3 W1 C5 C4 -34.8(2)
C6 W1 C5 C1 -97.6(2)
C7 W1 C5 C1 -26.7(3)
O2 W1 C5 C1 174.9(2)
C8 W1 C5 C1 100.1(4)
C2 W1 C5 C1 39.1(2)
C3 W1 C5 C1 80.9(3)
C4 W1 C5 C1 115.8(3)
C7 W1 C6 O1 -64(2)
O2 W1 C6 O1 154(2)
C8 W1 C6 O1 -128(2)
C2 W1 C6 O1 9(2)
C1 W1 C6 O1 23(2)
C5 W1 C6 O1 59(2)
C3 W1 C6 O1 56(3)
C4 W1 C6 O1 79(2)
C6 W1 C7 O3 -37(4)
O2 W1 C7 O3 28(4)
C8 W1 C7 O3 80(4)
C2 W1 C7 O3 -170(4)
C1 W1 C7 O3 -134(4)
C5 W1 C7 O3 -118(4)
C3 W1 C7 O3 173(4)
C4 W1 C7 O3 -154(4)
C9 N2 C8 N1 0.6(4)
C12 N2 C8 N1 176.4(3)
C9 N2 C8 W1 -174.1(2)
C12 N2 C8 W1 1.8(5)
C10 N1 C8 N2 -0.4(4)
C11 N1 C8 N2 -177.6(3)
C10 N1 C8 W1 174.4(2)
C11 N1 C8 W1 -2.8(5)
C6 W1 C8 N2 140.4(3)
C7 W1 C8 N2 75.9(3)
O2 W1 C8 N2 -136.2(3)
C2 W1 C8 N2 -5.9(3)
C1 W1 C8 N2 11.7(4)
C5 W1 C8 N2 -58.5(5)
C3 W1 C8 N2 -41.9(3)
C4 W1 C8 N2 -69.0(3)
C6 W1 C8 N1 -33.1(3)
C7 W1 C8 N1 -97.6(3)
O2 W1 C8 N1 50.3(3)
C2 W1 C8 N1 -179.4(3)
C1 W1 C8 N1 -161.8(3)
C5 W1 C8 N1 128.0(4)
C3 W1 C8 N1 144.6(3)
C4 W1 C8 N1 117.5(3)
C8 N2 C9 C10 -0.6(4)
C12 N2 C9 C10 -176.6(3)
N2 C9 C10 N1 0.4(4)
C8 N1 C10 C9 0.0(4)
C11 N1 C10 C9 177.4(3)
C16 O2 C13 C14 -9.3(4)
W1 O2 C13 C14 -172.1(2)
O2 C13 C14 C15 30.7(4)
C13 C14 C15 C16 -40.2(4)
C13 O2 C16 C15 -16.1(4)
W1 O2 C16 C15 146.0(3)
C14 C15 C16 O2 34.7(4)
